data_4035853
loop_
_publ_author_name
'Reddy, Leleti Rajender'
'Kotturi, Sharadsrikar'
'Waman, Yogesh'
'Patel, Chirag'
'Danidharia, Megha'
'Shenoy, Rajesh'

_publ_section_title
;
 Asymmetric Synthesis of \a-(Diarylmethyl) Alkyl Amines through
 Regioselective Lithiation of \a-Diarylmethanes and the Diastereoselective
 Addition to Ellman's Imines.
;
_journal_issue 12
_journal_name_full 'The Journal of organic chemistry'
_journal_page_first 6573
_journal_page_last 6579
_journal_paper_doi 10.1021/acs.joc.8b00879
_journal_volume 83
_journal_year 2018
_chemical_formula_moiety 'C23 H33 N O3 S'
_chemical_formula_sum 'C23 H33 N O3 S'
_chemical_formula_weight 403.58
_space_group_IT_number 4
_space_group_name_Hall 'P 2yb'
_space_group_name_H-M_alt 'P 1 21 1'
_symmetry_cell_setting monoclinic
_symmetry_Int_Tables_number 4
_symmetry_space_group_name_Hall 'P 2yb'
_symmetry_space_group_name_H-M 'P 1 21 1'
_atom_sites_solution_hydrogens geom
_atom_sites_solution_primary direct
_atom_sites_solution_secondary difmap
_cell_angle_alpha 90.08(9)
_cell_angle_beta 91.13(14)
_cell_angle_gamma 89.89(9)
_cell_formula_units_Z 4
_cell_length_a 9.76(3)
_cell_length_b 8.667(17)
_cell_length_c 27.31(5)
_cell_measurement_reflns_used 317
_cell_measurement_temperature 293
_cell_measurement_theta_max 27.89
_cell_measurement_theta_min 9.52
_cell_volume 2310(9)
_computing_cell_refinement PROCESS-AUTO
_computing_data_collection PROCESS-AUTO
_computing_data_reduction PROCESS-AUTO
_computing_molecular_graphics 'CrystalStructure 4.0'
_computing_publication_material 'CrystalStructure 4.0 (Rigaku, 2010)'
_computing_structure_refinement 'SHELXL97 (Sheldrick, 2008)'
_computing_structure_solution 'SIR2004 (Burla, et al., 2005)'
_diffrn_ambient_temperature 293
_diffrn_detector_area_resol_mean 6.849
_diffrn_measured_fraction_theta_full 0.996
_diffrn_measured_fraction_theta_max 0.996
_diffrn_measurement_device_type 'Rigaku SCX mini'
_diffrn_measurement_method \w
_diffrn_radiation_type 'Mo K\a'
_diffrn_radiation_wavelength 0.71075
_diffrn_reflns_av_R_equivalents 0.1698
_diffrn_reflns_limit_h_max 12
_diffrn_reflns_limit_h_min -12
_diffrn_reflns_limit_k_max 11
_diffrn_reflns_limit_k_min -11
_diffrn_reflns_limit_l_max 35
_diffrn_reflns_limit_l_min -34
_diffrn_reflns_number 22572
_diffrn_reflns_theta_full 27.49
_diffrn_reflns_theta_max 27.49
_diffrn_standards_number 0
_exptl_absorpt_coefficient_mu 0.162
_exptl_absorpt_correction_T_max 0.990
_exptl_absorpt_correction_T_min 0.060
_exptl_absorpt_correction_type multi-scan
_exptl_absorpt_process_details 'REQAB (Rigaku, 1998)'
_exptl_crystal_colour Colorless
_exptl_crystal_density_diffrn 1.161
_exptl_crystal_density_method 'not measured'
_exptl_crystal_description Chip
_exptl_crystal_F_000 872.00
_exptl_crystal_size_max 0.710
_exptl_crystal_size_mid 0.240
_exptl_crystal_size_min 0.060
_refine_diff_density_max 0.350
_refine_diff_density_min -0.380
_refine_ls_extinction_method none
_refine_ls_goodness_of_fit_ref 0.951
_refine_ls_hydrogen_treatment mixed
_refine_ls_number_parameters 517
_refine_ls_number_reflns 5620
_refine_ls_number_restraints 1
_refine_ls_R_factor_gt 0.0820
_refine_ls_shift/su_max 0.262
_refine_ls_structure_factor_coef Fsqd
_refine_ls_weighting_details 'w = 1/[\s^2^(Fo^2^)+(0.1000P)^2^+0.0000P] where P=(Fo^2^+2Fc^2^)/3'
_refine_ls_weighting_scheme calc
_refine_ls_wR_factor_ref 0.2058
_reflns_number_gt 3780
_reflns_number_total 5620
_reflns_threshold_expression F^2^>2.0\s(F^2^)
_cod_data_source_file jo8b00879_si_002.cif
_cod_data_source_block Napier-SU-9-II-0154-Step-0
_cod_original_cell_volume 2308(9)
_cod_database_code 4035853

loop_
_symmetry_equiv_pos_site_id
_symmetry_equiv_pos_as_xyz
1 +X,+Y,+Z
2 -X,1/2+Y,-Z

loop_
_atom_site_label
_atom_site_type_symbol
_atom_site_fract_x
_atom_site_fract_y
_atom_site_fract_z
_atom_site_U_iso_or_equiv
_atom_site_adp_type
_atom_site_occupancy
_atom_site_symmetry_multiplicity
_atom_site_calc_flag
_atom_site_refinement_flags
S54 S 0.38795(12) 0.40414(14) 0.54835(5) 0.0452(3) Uani 1.0 2 d .
S55 S -0.11218(12) 0.92046(15) 0.95169(5) 0.0466(4) Uani 1.0 2 d .
O1 O -0.0601(4) 1.0152(5) 0.99319(17) 0.0682(13) Uani 1.0 2 d .
O2 O -0.6866(5) 0.0905(8) 0.8145(3) 0.100(2) Uani 1.0 2 d .
O3 O 0.0074(5) 0.8199(6) 0.79753(16) 0.0744(14) Uani 1.0 2 d .
O4 O 0.4400(4) 0.3119(5) 0.50670(18) 0.0670(13) Uani 1.0 2 d .
O5 O -0.1857(5) 1.2332(7) 0.6864(2) 0.0903(17) Uani 1.0 2 d .
O6 O 0.5089(5) 0.5055(6) 0.70249(15) 0.0729(13) Uani 1.0 2 d .
N7 N 0.4839(4) 0.5513(5) 0.55743(15) 0.0412(10) Uani 1.0 2 d .
N9 N -0.0156(4) 0.7741(5) 0.94282(16) 0.0431(10) Uani 1.0 2 d .
C8 C -0.2957(8) 1.1445(13) 0.6744(4) 0.105(4) Uani 1.0 2 d .
C10 C -0.0595(6) 1.1921(8) 0.6685(3) 0.0635(18) Uani 1.0 2 d .
C11 C 0.0442(7) 1.2816(10) 0.6840(3) 0.080(3) Uani 1.0 2 d .
C12 C 0.1756(7) 1.2459(9) 0.6701(3) 0.076(2) Uani 1.0 2 d .
C13 C 0.2037(6) 1.1214(7) 0.6413(3) 0.0532(14) Uani 1.0 2 d .
C14 C 0.0982(7) 1.0348(9) 0.6261(3) 0.0628(17) Uani 1.0 2 d .
C15 C -0.0351(6) 1.0686(8) 0.6392(3) 0.0599(16) Uani 1.0 2 d .
C16 C 0.3477(7) 1.0800(8) 0.6281(3) 0.0652(17) Uani 1.0 2 d .
C17 C 0.3923(6) 0.9283(8) 0.6492(3) 0.0530(14) Uani 1.0 2 d .
C18 C 0.3708(6) 0.8940(9) 0.6982(3) 0.0632(16) Uani 1.0 2 d .
C19 C 0.4068(7) 0.7542(9) 0.7173(3) 0.0651(17) Uani 1.0 2 d .
C20 C 0.4688(6) 0.6469(7) 0.6871(2) 0.0492(13) Uani 1.0 2 d .
C21 C 0.4932(5) 0.6792(6) 0.63789(18) 0.0411(11) Uani 1.0 2 d .
C22 C 0.4551(5) 0.8218(6) 0.6202(2) 0.0471(12) Uani 1.0 2 d .
C23 C 0.5606(5) 0.5680(6) 0.60357(18) 0.0408(11) Uani 1.0 2 d .
C24 C 0.7090(5) 0.6084(7) 0.5917(3) 0.0535(15) Uani 1.0 2 d .
C25 C 0.7739(6) 0.4868(9) 0.5602(3) 0.0695(18) Uani 1.0 2 d .
C26 C 0.7896(6) 0.6322(9) 0.6397(3) 0.073(2) Uani 1.0 2 d .
C27 C 0.4958(9) 0.4694(10) 0.7534(3) 0.093(3) Uani 1.0 2 d .
C28 C 0.2340(5) 0.4949(7) 0.5232(3) 0.0590(17) Uani 1.0 2 d .
C29 C 0.2661(7) 0.5703(10) 0.4750(3) 0.087(3) Uani 1.0 2 d .
C30 C 0.1814(7) 0.6034(11) 0.5611(4) 0.099(4) Uani 1.0 2 d .
C31 C 0.1359(6) 0.3629(8) 0.5155(3) 0.074(2) Uani 1.0 2 d .
C32 C -0.0046(9) 0.8533(11) 0.7464(3) 0.100(3) Uani 1.0 2 d .
C33 C 0.2885(7) 0.6936(9) 0.8600(3) 0.074(2) Uani 1.0 2 d .
C34 C 0.2072(6) 0.7176(7) 0.9082(2) 0.0479(13) Uani 1.0 2 d .
C35 C 0.2739(6) 0.8387(9) 0.9405(3) 0.075(2) Uani 1.0 2 d .
C36 C -0.2315(8) 0.7551(11) 1.0258(3) 0.088(3) Uani 1.0 2 d .
C37 C -0.3646(6) 0.9598(9) 0.9846(3) 0.075(2) Uani 1.0 2 d .
C38 C -0.2657(6) 0.8324(8) 0.9764(3) 0.0566(15) Uani 1.0 2 d .
C39 C -0.3182(8) 0.7229(12) 0.9376(4) 0.115(4) Uani 1.0 2 d .
C40 C 0.0604(5) 0.7585(6) 0.89689(18) 0.0397(11) Uani 1.0 2 d .
C41 C -0.0062(5) 0.6453(6) 0.86223(19) 0.0425(12) Uani 1.0 2 d .
C42 C -0.0307(6) 0.6779(7) 0.8135(2) 0.0526(14) Uani 1.0 2 d .
C43 C -0.0939(7) 0.5717(9) 0.7826(3) 0.0652(18) Uani 1.0 2 d .
C44 C -0.1319(7) 0.4326(9) 0.8023(3) 0.0689(19) Uani 1.0 2 d .
C45 C -0.1087(6) 0.3952(7) 0.8507(3) 0.0544(15) Uani 1.0 2 d .
C46 C -0.0454(5) 0.5035(6) 0.8799(2) 0.0470(12) Uani 1.0 2 d .
C47 C -0.1533(7) 0.2457(7) 0.8725(3) 0.0685(19) Uani 1.0 2 d .
C48 C -0.4034(6) 0.2918(8) 0.8741(3) 0.0610(16) Uani 1.0 2 d .
C49 C -0.2969(6) 0.2051(7) 0.8591(3) 0.0547(15) Uani 1.0 2 d .
C50 C -0.3252(7) 0.0774(9) 0.8302(3) 0.075(2) Uani 1.0 2 d .
C51 C -0.4550(7) 0.0457(9) 0.8165(3) 0.081(3) Uani 1.0 2 d .
C52 C -0.5600(7) 0.1345(9) 0.8313(3) 0.0665(18) Uani 1.0 2 d .
C53 C -0.5367(7) 0.2566(9) 0.8597(3) 0.0619(16) Uani 1.0 2 d .
C56 C -0.7985(7) 0.1828(13) 0.8246(4) 0.103(3) Uani 1.0 2 d .
H7 H 0.4903 0.6207 0.5351 0.0494 Uiso 1.0 2 calc R
H8A H -0.2810 1.0416 0.6864 0.1259 Uiso 1.0 2 calc R
H8B H -0.3078 1.1419 0.6395 0.1259 Uiso 1.0 2 calc R
H8C H -0.3762 1.1872 0.6889 0.1259 Uiso 1.0 2 calc R
H9 H -0.0079 0.7040 0.9650 0.0517 Uiso 1.0 2 calc R
H11 H 0.0280 1.3666 0.7039 0.0959 Uiso 1.0 2 calc R
H12 H 0.2475 1.3088 0.6806 0.0915 Uiso 1.0 2 calc R
H15 H -0.1073 1.0071 0.6280 0.0719 Uiso 1.0 2 calc R
H16A H 0.3541 1.0757 0.5927 0.0782 Uiso 1.0 2 calc R
H16B H 0.4093 1.1601 0.6399 0.0782 Uiso 1.0 2 calc R
H18 H 0.3312 0.9678 0.7183 0.0758 Uiso 1.0 2 calc R
H19 H 0.3903 0.7312 0.7499 0.0782 Uiso 1.0 2 calc R
H22 H 0.4724 0.8464 0.5877 0.0566 Uiso 1.0 2 calc R
H23 H 0.5619 0.4668 0.6195 0.0490 Uiso 1.0 2 calc R
H24 H 0.7087 0.7059 0.5735 0.0642 Uiso 1.0 2 calc R
H25A H 0.7752 0.3902 0.5774 0.0834 Uiso 1.0 2 calc R
H25B H 0.8660 0.5166 0.5530 0.0834 Uiso 1.0 2 calc R
H25C H 0.7218 0.4759 0.5302 0.0834 Uiso 1.0 2 calc R
H26A H 0.8820 0.6616 0.6326 0.0881 Uiso 1.0 2 calc R
H26B H 0.7905 0.5380 0.6581 0.0881 Uiso 1.0 2 calc R
H26C H 0.7469 0.7121 0.6584 0.0881 Uiso 1.0 2 calc R
H27A H 0.4010 0.4745 0.7621 0.1114 Uiso 1.0 2 calc R
H27B H 0.5475 0.5422 0.7728 0.1114 Uiso 1.0 2 calc R
H27C H 0.5302 0.3672 0.7595 0.1114 Uiso 1.0 2 calc R
H29A H 0.1825 0.6045 0.4594 0.1046 Uiso 1.0 2 calc R
H29B H 0.3111 0.4973 0.4543 0.1046 Uiso 1.0 2 calc R
H29C H 0.3251 0.6572 0.4808 0.1046 Uiso 1.0 2 calc R
H30A H 0.0979 0.6503 0.5493 0.1193 Uiso 1.0 2 calc R
H30B H 0.2484 0.6820 0.5677 0.1193 Uiso 1.0 2 calc R
H30C H 0.1639 0.5475 0.5907 0.1193 Uiso 1.0 2 calc R
H31A H 0.1783 0.2849 0.4958 0.0888 Uiso 1.0 2 calc R
H31B H 0.0543 0.3996 0.4991 0.0888 Uiso 1.0 2 calc R
H31C H 0.1127 0.3199 0.5466 0.0888 Uiso 1.0 2 calc R
H32A H -0.0984 0.8418 0.7358 0.1202 Uiso 1.0 2 calc R
H32B H 0.0520 0.7833 0.7284 0.1202 Uiso 1.0 2 calc R
H32C H 0.0245 0.9573 0.7406 0.1202 Uiso 1.0 2 calc R
H33A H 0.3814 0.6653 0.8681 0.0884 Uiso 1.0 2 calc R
H33B H 0.2878 0.7877 0.8415 0.0884 Uiso 1.0 2 calc R
H33C H 0.2462 0.6131 0.8409 0.0884 Uiso 1.0 2 calc R
H35A H 0.2256 0.8460 0.9707 0.0905 Uiso 1.0 2 calc R
H35B H 0.2708 0.9366 0.9241 0.0905 Uiso 1.0 2 calc R
H35C H 0.3676 0.8105 0.9472 0.0905 Uiso 1.0 2 calc R
H36A H -0.3131 0.7105 1.0388 0.1051 Uiso 1.0 2 calc R
H36B H -0.1960 0.8310 1.0484 0.1051 Uiso 1.0 2 calc R
H36C H -0.1641 0.6759 1.0212 0.1051 Uiso 1.0 2 calc R
H37A H -0.3255 1.0325 1.0074 0.0896 Uiso 1.0 2 calc R
H37B H -0.4476 0.9186 0.9975 0.0896 Uiso 1.0 2 calc R
H37C H -0.3847 1.0107 0.9540 0.0896 Uiso 1.0 2 calc R
H39A H -0.3265 0.7762 0.9068 0.1377 Uiso 1.0 2 calc R
H39B H -0.4063 0.6844 0.9466 0.1377 Uiso 1.0 2 calc R
H39C H -0.2553 0.6383 0.9345 0.1377 Uiso 1.0 2 calc R
H40 H 0.0596 0.8596 0.8808 0.0476 Uiso 1.0 2 calc R
H43 H -0.1101 0.5936 0.7496 0.0783 Uiso 1.0 2 calc R
H44 H -0.1752 0.3606 0.7821 0.0826 Uiso 1.0 2 calc R
H46 H -0.0283 0.4806 0.9127 0.0564 Uiso 1.0 2 calc R
H47A H -0.1444 0.2522 0.9079 0.0822 Uiso 1.0 2 calc R
H47B H -0.0930 0.1641 0.8616 0.0822 Uiso 1.0 2 calc R
H48 H -0.3870 0.3764 0.8943 0.0732 Uiso 1.0 2 calc R
H50 H -0.2543 0.0134 0.8203 0.0894 Uiso 1.0 2 calc R
H51 H -0.4728 -0.0390 0.7965 0.0969 Uiso 1.0 2 calc R
H56A H -0.7872 0.2820 0.8096 0.1240 Uiso 1.0 2 calc R
H56B H -0.8056 0.1952 0.8594 0.1240 Uiso 1.0 2 calc R
H56C H -0.8805 0.1351 0.8118 0.1240 Uiso 1.0 2 calc R
H53 H -0.602(7) 0.338(9) 0.872(3) 0.08(2) Uiso 1.0 2 d .
H14 H 0.123(9) 0.965(12) 0.605(4) 0.13(4) Uiso 1.0 2 d .
H34 H 0.209(5) 0.616(6) 0.9251(18) 0.034(13) Uiso 1.0 2 d .

loop_
_atom_site_aniso_label
_atom_site_aniso_U_11
_atom_site_aniso_U_22
_atom_site_aniso_U_33
_atom_site_aniso_U_12
_atom_site_aniso_U_13
_atom_site_aniso_U_23
S54 0.0463(6) 0.0374(6) 0.0519(8) 0.0008(6) -0.0009(5) -0.0022(6)
S55 0.0488(7) 0.0387(7) 0.0521(8) -0.0012(6) -0.0034(6) -0.0023(7)
O1 0.063(3) 0.060(3) 0.083(4) -0.012(3) 0.008(2) -0.033(3)
O2 0.069(3) 0.113(5) 0.119(6) -0.026(4) -0.014(3) -0.020(4)
O3 0.107(4) 0.065(3) 0.050(3) -0.031(3) -0.017(3) 0.020(3)
O4 0.059(3) 0.056(3) 0.085(4) 0.015(2) -0.004(2) -0.033(3)
O5 0.064(3) 0.099(4) 0.108(5) 0.020(3) 0.005(3) -0.021(4)
O6 0.110(4) 0.068(3) 0.041(3) 0.031(3) 0.013(3) 0.014(3)
N7 0.047(3) 0.036(3) 0.040(3) -0.0060(19) -0.0049(17) 0.0068(19)
N9 0.046(3) 0.041(3) 0.042(3) 0.0014(19) -0.0005(18) 0.005(2)
C8 0.057(4) 0.142(9) 0.115(8) 0.004(5) -0.001(5) -0.014(7)
C10 0.052(3) 0.067(4) 0.071(5) 0.024(4) -0.002(3) -0.004(4)
C11 0.070(4) 0.072(5) 0.098(6) 0.013(4) 0.007(4) -0.029(5)
C12 0.061(4) 0.058(4) 0.110(7) 0.009(4) -0.000(4) -0.022(5)
C13 0.051(3) 0.045(3) 0.064(4) 0.007(3) 0.002(3) 0.000(3)
C14 0.066(4) 0.055(4) 0.067(5) 0.011(4) 0.002(4) -0.011(4)
C15 0.056(4) 0.063(4) 0.060(4) 0.007(3) -0.010(3) -0.009(4)
C16 0.067(4) 0.045(4) 0.084(5) 0.015(3) 0.011(4) -0.002(4)
C17 0.051(3) 0.047(3) 0.061(4) 0.007(3) 0.001(3) -0.001(3)
C18 0.069(4) 0.066(4) 0.055(4) 0.017(4) 0.010(3) -0.013(4)
C19 0.081(4) 0.074(5) 0.040(4) 0.024(4) 0.007(3) -0.002(3)
C20 0.055(3) 0.050(3) 0.043(3) 0.011(3) 0.002(3) 0.003(3)
C21 0.040(3) 0.043(3) 0.040(3) 0.003(3) -0.001(2) 0.001(3)
C22 0.047(3) 0.041(3) 0.053(4) 0.006(3) 0.004(3) -0.002(3)
C23 0.044(3) 0.040(3) 0.039(3) 0.008(3) -0.004(2) 0.001(2)
C24 0.040(3) 0.055(4) 0.065(4) 0.001(3) 0.001(3) 0.001(3)
C25 0.051(3) 0.077(5) 0.081(5) 0.014(4) 0.012(3) -0.016(4)
C26 0.049(3) 0.082(5) 0.088(5) 0.004(4) -0.016(4) -0.014(5)
C27 0.143(7) 0.089(6) 0.048(4) 0.037(6) 0.018(4) 0.021(4)
C28 0.037(3) 0.053(4) 0.086(5) 0.004(3) -0.006(3) -0.015(4)
C29 0.076(5) 0.076(5) 0.108(7) -0.011(4) -0.045(5) 0.031(5)
C30 0.054(4) 0.106(7) 0.138(8) 0.020(5) -0.012(5) -0.061(6)
C31 0.045(3) 0.067(5) 0.110(6) -0.012(3) 0.001(4) -0.022(4)
C32 0.140(7) 0.100(7) 0.061(5) -0.031(6) -0.014(5) 0.023(5)
C33 0.056(4) 0.079(5) 0.087(5) -0.008(4) 0.019(4) -0.007(5)
C34 0.043(3) 0.050(4) 0.050(4) -0.004(3) -0.002(3) -0.002(3)
C35 0.051(4) 0.081(5) 0.094(6) -0.016(4) -0.008(4) -0.024(5)
C36 0.077(5) 0.081(5) 0.106(7) 0.002(5) 0.039(5) 0.019(5)
C37 0.051(3) 0.081(5) 0.091(6) 0.017(4) -0.008(4) -0.024(4)
C38 0.041(3) 0.053(4) 0.076(5) 0.000(3) 0.004(3) -0.015(4)
C39 0.056(4) 0.110(7) 0.178(10) -0.013(5) 0.007(5) -0.082(8)
C40 0.042(3) 0.038(3) 0.039(3) -0.004(2) 0.001(2) 0.002(2)
C41 0.039(3) 0.044(3) 0.045(3) -0.002(3) 0.001(2) 0.003(3)
C42 0.060(4) 0.053(4) 0.045(3) -0.007(3) -0.007(3) 0.008(3)
C43 0.084(5) 0.069(4) 0.042(4) -0.016(4) -0.011(3) -0.002(3)
C44 0.071(4) 0.064(4) 0.071(5) -0.016(4) -0.018(4) -0.015(4)
C45 0.047(3) 0.042(3) 0.074(4) -0.004(3) -0.007(3) -0.010(3)
C46 0.044(3) 0.042(3) 0.055(4) -0.000(3) -0.002(3) -0.002(3)
C47 0.065(4) 0.040(3) 0.100(6) -0.010(3) -0.014(4) 0.011(4)
C48 0.069(4) 0.048(4) 0.067(4) -0.004(3) 0.002(3) -0.010(3)
C49 0.056(3) 0.041(3) 0.067(4) -0.013(3) -0.005(3) 0.001(3)
C50 0.069(4) 0.065(4) 0.089(6) -0.011(4) -0.002(4) -0.020(4)
C51 0.071(5) 0.063(5) 0.107(7) -0.013(4) -0.008(4) -0.028(5)
C52 0.062(4) 0.067(5) 0.071(5) -0.019(4) -0.001(3) 0.002(4)
C53 0.056(4) 0.064(4) 0.066(4) -0.002(4) 0.009(3) -0.003(4)
C56 0.050(4) 0.139(9) 0.121(8) -0.005(5) 0.002(4) -0.018(7)

loop_
_atom_type_symbol
_atom_type_description
_atom_type_scat_dispersion_real
_atom_type_scat_dispersion_imag
_atom_type_scat_source
S S 0.1246 0.1234
;
International Tables for Crystallography
(1992, Vol. C, Tables 4.2.6.8 and 6.1.1.4)
;
O O 0.0106 0.0060
;
International Tables for Crystallography
(1992, Vol. C, Tables 4.2.6.8 and 6.1.1.4)
;
N N 0.0061 0.0033
;
International Tables for Crystallography
(1992, Vol. C, Tables 4.2.6.8 and 6.1.1.4)
;
C C 0.0033 0.0016
;
International Tables for Crystallography
(1992, Vol. C, Tables 4.2.6.8 and 6.1.1.4)
;
H H 0.0000 0.0000
;
International Tables for Crystallography
(1992, Vol. C, Table 6.1.1.4)
;

loop_
_geom_angle_atom_site_label_1
_geom_angle_atom_site_label_2
_geom_angle_atom_site_label_3
_geom_angle
_geom_angle_publ_flag
O4 S54 N7 109.8(3) yes
O4 S54 C28 103.6(3) yes
N7 S54 C28 101.0(3) yes
O1 S55 N9 111.1(3) yes
O1 S55 C38 102.8(3) yes
N9 S55 C38 102.3(3) yes
C52 O2 C56 118.9(7) yes
C32 O3 C42 118.7(6) yes
C8 O5 C10 118.5(7) yes
C20 O6 C27 118.0(6) yes
S54 N7 C23 120.1(4) yes
S55 N9 C40 120.4(4) yes
O5 C10 C11 114.4(7) yes
O5 C10 C15 125.3(6) yes
C11 C10 C15 120.2(7) yes
C10 C11 C12 118.9(8) yes
C11 C12 C13 122.2(7) yes
C12 C13 C14 117.5(6) yes
C12 C13 C16 121.7(6) yes
C14 C13 C16 120.8(6) yes
C13 C14 C15 121.5(7) yes
C10 C15 C14 119.5(6) yes
C13 C16 C17 112.4(6) yes
C16 C17 C18 120.8(6) yes
C16 C17 C22 119.8(6) yes
C18 C17 C22 119.4(6) yes
C17 C18 C19 121.1(7) yes
C18 C19 C20 118.7(6) yes
O6 C20 C19 123.3(6) yes
O6 C20 C21 115.3(5) yes
C19 C20 C21 121.4(6) yes
C20 C21 C22 118.0(5) yes
C20 C21 C23 123.7(5) yes
C22 C21 C23 118.3(5) yes
C17 C22 C21 121.4(6) yes
N7 C23 C21 112.2(4) yes
N7 C23 C24 108.1(5) yes
C21 C23 C24 114.3(5) yes
C23 C24 C25 111.7(5) yes
C23 C24 C26 108.7(5) yes
C25 C24 C26 111.6(5) yes
S54 C28 C29 109.5(5) yes
S54 C28 C30 107.6(5) yes
S54 C28 C31 104.0(5) yes
C29 C28 C30 114.2(7) yes
C29 C28 C31 110.6(6) yes
C30 C28 C31 110.4(6) yes
C33 C34 C35 111.2(6) yes
C33 C34 C40 110.9(5) yes
C35 C34 C40 110.8(5) yes
S55 C38 C36 110.0(5) yes
S55 C38 C37 106.5(5) yes
S55 C38 C39 106.0(5) yes
C36 C38 C37 108.8(6) yes
C36 C38 C39 114.1(7) yes
C37 C38 C39 111.1(6) yes
N9 C40 C34 109.9(5) yes
N9 C40 C41 112.1(4) yes
C34 C40 C41 112.0(5) yes
C40 C41 C42 122.6(5) yes
C40 C41 C46 118.8(5) yes
C42 C41 C46 118.6(5) yes
O3 C42 C41 117.0(5) yes
O3 C42 C43 121.8(6) yes
C41 C42 C43 121.2(6) yes
C42 C43 C44 117.6(6) yes
C43 C44 C45 123.0(7) yes
C44 C45 C46 117.4(6) yes
C44 C45 C47 123.0(6) yes
C46 C45 C47 119.6(6) yes
C41 C46 C45 122.2(6) yes
C45 C47 C49 112.9(6) yes
C49 C48 C53 121.0(7) yes
C47 C49 C48 121.4(6) yes
C47 C49 C50 120.6(6) yes
C48 C49 C50 118.0(6) yes
C49 C50 C51 120.0(7) yes
C50 C51 C52 121.2(8) yes
O2 C52 C51 115.3(7) yes
O2 C52 C53 124.3(7) yes
C51 C52 C53 120.4(7) yes
C48 C53 C52 119.4(7) yes
S54 N7 H7 119.954 no
C23 N7 H7 119.967 no
S55 N9 H9 119.786 no
C40 N9 H9 119.780 no
O5 C8 H8A 109.475 no
O5 C8 H8B 109.463 no
O5 C8 H8C 109.475 no
H8A C8 H8B 109.469 no
H8A C8 H8C 109.479 no
H8B C8 H8C 109.466 no
C10 C11 H11 120.523 no
C12 C11 H11 120.530 no
C11 C12 H12 118.888 no
C13 C12 H12 118.878 no
C13 C14 H14 112(6) no
C15 C14 H14 126(6) no
C10 C15 H15 120.232 no
C14 C15 H15 120.227 no
C13 C16 H16A 109.107 no
C13 C16 H16B 109.110 no
C17 C16 H16A 109.106 no
C17 C16 H16B 109.112 no
H16A C16 H16B 107.851 no
C17 C18 H18 119.435 no
C19 C18 H18 119.426 no
C18 C19 H19 120.676 no
C20 C19 H19 120.669 no
C17 C22 H22 119.284 no
C21 C22 H22 119.288 no
N7 C23 H23 107.299 no
C21 C23 H23 107.289 no
C24 C23 H23 107.297 no
C23 C24 H24 108.221 no
C25 C24 H24 108.218 no
C26 C24 H24 108.225 no
C24 C25 H25A 109.471 no
C24 C25 H25B 109.478 no
C24 C25 H25C 109.473 no
H25A C25 H25B 109.470 no
H25A C25 H25C 109.478 no
H25B C25 H25C 109.456 no
C24 C26 H26A 109.486 no
C24 C26 H26B 109.472 no
C24 C26 H26C 109.479 no
H26A C26 H26B 109.463 no
H26A C26 H26C 109.464 no
H26B C26 H26C 109.463 no
O6 C27 H27A 109.483 no
O6 C27 H27B 109.479 no
O6 C27 H27C 109.478 no
H27A C27 H27B 109.456 no
H27A C27 H27C 109.466 no
H27B C27 H27C 109.465 no
C28 C29 H29A 109.466 no
C28 C29 H29B 109.466 no
C28 C29 H29C 109.470 no
H29A C29 H29B 109.481 no
H29A C29 H29C 109.477 no
H29B C29 H29C 109.467 no
C28 C30 H30A 109.465 no
C28 C30 H30B 109.460 no
C28 C30 H30C 109.470 no
H30A C30 H30B 109.467 no
H30A C30 H30C 109.476 no
H30B C30 H30C 109.488 no
C28 C31 H31A 109.469 no
C28 C31 H31B 109.470 no
C28 C31 H31C 109.473 no
H31A C31 H31B 109.468 no
H31A C31 H31C 109.473 no
H31B C31 H31C 109.474 no
O3 C32 H32A 109.471 no
O3 C32 H32B 109.468 no
O3 C32 H32C 109.471 no
H32A C32 H32B 109.476 no
H32A C32 H32C 109.475 no
H32B C32 H32C 109.467 no
C34 C33 H33A 109.459 no
C34 C33 H33B 109.461 no
C34 C33 H33C 109.458 no
H33A C33 H33B 109.478 no
H33A C33 H33C 109.477 no
H33B C33 H33C 109.494 no
C33 C34 H34 106(3) no
C35 C34 H34 110(3) no
C40 C34 H34 108(3) no
C34 C35 H35A 109.481 no
C34 C35 H35B 109.458 no
C34 C35 H35C 109.472 no
H35A C35 H35B 109.475 no
H35A C35 H35C 109.475 no
H35B C35 H35C 109.467 no
C38 C36 H36A 109.477 no
C38 C36 H36B 109.462 no
C38 C36 H36C 109.467 no
H36A C36 H36B 109.476 no
H36A C36 H36C 109.477 no
H36B C36 H36C 109.468 no
C38 C37 H37A 109.468 no
C38 C37 H37B 109.473 no
C38 C37 H37C 109.477 no
H37A C37 H37B 109.463 no
H37A C37 H37C 109.468 no
H37B C37 H37C 109.478 no
C38 C39 H39A 109.468 no
C38 C39 H39B 109.477 no
C38 C39 H39C 109.468 no
H39A C39 H39B 109.472 no
H39A C39 H39C 109.469 no
H39B C39 H39C 109.473 no
N9 C40 H40 107.548 no
C34 C40 H40 107.563 no
C41 C40 H40 107.571 no
C42 C43 H43 121.191 no
C44 C43 H43 121.199 no
C43 C44 H44 118.523 no
C45 C44 H44 118.509 no
C41 C46 H46 118.904 no
C45 C46 H46 118.910 no
C45 C47 H47A 109.004 no
C45 C47 H47B 109.007 no
C49 C47 H47A 109.000 no
C49 C47 H47B 109.009 no
H47A C47 H47B 107.790 no
C49 C48 H48 119.484 no
C53 C48 H48 119.498 no
C49 C50 H50 119.992 no
C51 C50 H50 119.980 no
C50 C51 H51 119.410 no
C52 C51 H51 119.397 no
C48 C53 H53 110(4) no
C52 C53 H53 130(4) no
O2 C56 H56A 109.470 no
O2 C56 H56B 109.474 no
O2 C56 H56C 109.470 no
H56A C56 H56B 109.470 no
H56A C56 H56C 109.466 no
H56B C56 H56C 109.478 no

loop_
_geom_bond_atom_site_label_1
_geom_bond_atom_site_label_2
_geom_bond_distance
_geom_bond_publ_flag
S54 O4 1.486(6) yes
S54 N7 1.600(5) yes
S54 C28 1.817(7) yes
S55 O1 1.481(6) yes
S55 N9 1.600(5) yes
S55 C38 1.824(7) yes
O2 C52 1.364(9) yes
O2 C56 1.385(11) yes
O3 C32 1.429(9) yes
O3 C42 1.361(8) yes
O5 C8 1.356(11) yes
O5 C10 1.379(9) yes
O6 C20 1.351(8) yes
O6 C27 1.434(9) yes
N7 C23 1.460(7) yes
N9 C40 1.475(7) yes
C10 C11 1.339(10) yes
C10 C15 1.359(10) yes
C11 C12 1.379(11) yes
C12 C13 1.364(10) yes
C13 C14 1.335(10) yes
C13 C16 1.499(9) yes
C14 C15 1.386(10) yes
C16 C17 1.497(10) yes
C17 C18 1.390(9) yes
C17 C22 1.368(9) yes
C18 C19 1.363(11) yes
C19 C20 1.387(9) yes
C20 C21 1.399(8) yes
C21 C22 1.376(8) yes
C21 C23 1.503(8) yes
C23 C24 1.531(8) yes
C24 C25 1.504(10) yes
C24 C26 1.529(10) yes
C28 C29 1.508(11) yes
C28 C30 1.495(12) yes
C28 C31 1.505(9) yes
C33 C34 1.562(10) yes
C34 C35 1.510(10) yes
C34 C40 1.501(8) yes
C36 C38 1.539(11) yes
C37 C38 1.485(10) yes
C38 C39 1.504(12) yes
C40 C41 1.502(8) yes
C41 C42 1.376(8) yes
C41 C46 1.378(8) yes
C42 C43 1.386(10) yes
C43 C44 1.376(11) yes
C44 C45 1.375(10) yes
C45 C46 1.371(9) yes
C45 C47 1.495(10) yes
C47 C49 1.483(10) yes
C48 C49 1.351(9) yes
C48 C53 1.385(10) yes
C49 C50 1.382(10) yes
C50 C51 1.343(11) yes
C51 C52 1.348(11) yes
C52 C53 1.329(11) yes
N7 H7 0.860 no
N9 H9 0.860 no
C8 H8A 0.960 no
C8 H8B 0.960 no
C8 H8C 0.960 no
C11 H11 0.930 no
C12 H12 0.930 no
C14 H14 0.86(10) no
C15 H15 0.930 no
C16 H16A 0.970 no
C16 H16B 0.970 no
C18 H18 0.930 no
C19 H19 0.930 no
C22 H22 0.930 no
C23 H23 0.980 no
C24 H24 0.980 no
C25 H25A 0.960 no
C25 H25B 0.960 no
C25 H25C 0.960 no
C26 H26A 0.960 no
C26 H26B 0.960 no
C26 H26C 0.960 no
C27 H27A 0.960 no
C27 H27B 0.960 no
C27 H27C 0.960 no
C29 H29A 0.960 no
C29 H29B 0.960 no
C29 H29C 0.960 no
C30 H30A 0.960 no
C30 H30B 0.960 no
C30 H30C 0.960 no
C31 H31A 0.960 no
C31 H31B 0.960 no
C31 H31C 0.960 no
C32 H32A 0.960 no
C32 H32B 0.960 no
C32 H32C 0.960 no
C33 H33A 0.960 no
C33 H33B 0.960 no
C33 H33C 0.960 no
C34 H34 1.00(5) no
C35 H35A 0.960 no
C35 H35B 0.960 no
C35 H35C 0.960 no
C36 H36A 0.960 no
C36 H36B 0.960 no
C36 H36C 0.960 no
C37 H37A 0.960 no
C37 H37B 0.960 no
C37 H37C 0.960 no
C39 H39A 0.960 no
C39 H39B 0.960 no
C39 H39C 0.960 no
C40 H40 0.980 no
C43 H43 0.930 no
C44 H44 0.930 no
C46 H46 0.930 no
C47 H47A 0.970 no
C47 H47B 0.970 no
C48 H48 0.930 no
C50 H50 0.930 no
C51 H51 0.930 no
C53 H53 1.01(7) no
C56 H56A 0.960 no
C56 H56B 0.960 no
C56 H56C 0.960 no

loop_
_geom_contact_atom_site_label_1
_geom_contact_atom_site_label_2
_geom_contact_distance
_geom_contact_publ_flag
_geom_contact_site_symmetry_2
S54 C21 3.551(8) no .
S55 C41 3.578(8) no .
O1 C36 2.958(11) no .
O1 C37 3.015(10) no .
O2 C50 3.545(13) no .
O3 C33 3.382(11) no .
O3 C40 2.803(9) no .
O3 C46 3.594(9) no .
O4 C29 2.929(10) no .
O4 C31 3.012(10) no .
O5 C12 3.564(12) no .
O6 C22 3.579(9) no .
O6 C23 2.811(9) no .
O6 C26 3.442(11) no .
N7 C22 2.918(9) no .
N7 C25 2.882(10) no .
N7 C29 3.068(11) no .
N7 C30 2.989(11) no .
N9 C35 2.882(10) no .
N9 C36 3.130(11) no .
N9 C39 2.987(11) no .
N9 C46 2.916(9) no .
C8 C11 3.530(13) no .
C8 C15 2.813(12) no .
C10 C13 2.755(11) no .
C11 C14 2.716(12) no .
C12 C15 2.690(11) no .
C12 C17 3.520(11) no .
C13 C18 2.975(10) no .
C14 C17 3.067(11) no .
C14 C18 3.497(12) no .
C17 C20 2.747(10) no .
C18 C21 2.769(10) no .
C19 C22 2.767(10) no .
C19 C27 2.791(12) no .
C20 C24 3.555(11) no .
C20 C26 3.413(12) no .
C21 C26 2.918(11) no .
C22 C24 3.197(10) no .
C32 C43 2.783(13) no .
C33 C41 2.908(11) no .
C33 C42 3.343(12) no .
C34 C42 3.456(11) no .
C34 C46 3.170(10) no .
C41 C44 2.738(10) no .
C42 C45 2.768(10) no .
C43 C46 2.755(10) no .
C44 C48 3.545(12) no .
C44 C49 2.999(11) no .
C45 C48 3.092(11) no .
C45 C50 3.511(11) no .
C48 C51 2.690(11) no .
C49 C52 2.733(11) no .
C50 C53 2.715(11) no .
C51 C56 3.564(13) no .
C53 C56 2.786(12) no .
S54 C16 3.584(9) no 1_545
S55 C47 3.572(9) no 1_565
O1 N9 2.929(8) no 2_557
O1 C34 3.539(10) no 2_557
O1 C36 3.574(11) no 2_557
O1 C46 3.597(10) no 2_557
O4 N7 2.958(8) no 2_646
O4 C24 3.504(10) no 2_646
O4 C29 3.575(11) no 2_646
N7 O4 2.964(8) no 2_656
N9 O1 2.931(8) no 2_547
C15 C32 3.481(12) no .
C16 S54 3.584(9) no 1_565
C24 O4 3.505(10) no 2_656
C27 C53 3.462(12) no 1_655
C29 O4 3.580(11) no 2_656
C32 C15 3.481(12) no .
C34 O1 3.545(10) no 2_547
C36 O1 3.567(11) no 2_547
C46 O1 3.597(10) no 2_547
C47 S55 3.572(9) no 1_545
C53 C27 3.462(12) no 1_455
S54 H23 2.6126 no .
S54 H25C 3.3629 no .
S54 H29A 3.5694 no .
S54 H29B 2.7814 no .
S54 H29C 2.9243 no .
S54 H30A 3.5413 no .
S54 H30B 2.8184 no .
S54 H30C 2.7820 no .
S54 H31A 2.6825 no .
S54 H31B 3.4978 no .
S54 H31C 2.7840 no .
S55 H35A 3.3872 no .
S55 H36B 2.8862 no .
S55 H36C 2.9002 no .
S55 H37A 2.7743 no .
S55 H37B 3.5267 no .
S55 H37C 2.7719 no .
S55 H39A 2.7089 no .
S55 H39B 3.5280 no .
S55 H39C 2.8523 no .
S55 H40 2.6371 no .
O1 H9 2.8514 no .
O1 H35A 3.2167 no .
O1 H36B 2.5822 no .
O1 H36C 3.2114 no .
O1 H37A 2.6293 no .
O1 H37C 3.3229 no .
O1 H40 3.5669 no .
O2 H51 2.4245 no .
O2 H53 2.78(7) no .
O3 H33B 2.9792 no .
O3 H33C 3.1502 no .
O3 H40 2.3452 no .
O3 H43 2.6100 no .
O4 H7 2.8266 no .
O4 H23 3.5443 no .
O4 H25C 3.1518 no .
O4 H29B 2.4778 no .
O4 H29C 3.2678 no .
O4 H31A 2.5754 no .
O4 H31C 3.3951 no .
O5 H11 2.4246 no .
O5 H15 2.6454 no .
O6 H19 2.6245 no .
O6 H23 2.3565 no .
O6 H26B 3.0379 no .
O6 H26C 3.1903 no .
N7 H22 2.6900 no .
N7 H24 2.6013 no .
N7 H25A 3.2016 no .
N7 H25C 2.5344 no .
N7 H29B 3.2870 no .
N7 H29C 2.7375 no .
N7 H30B 2.5795 no .
N7 H30C 3.2681 no .
N9 H35A 2.5373 no .
N9 H35B 3.1820 no .
N9 H36B 3.4406 no .
N9 H36C 2.7463 no .
N9 H39A 3.1697 no .
N9 H39C 2.6260 no .
N9 H46 2.6742 no .
N9 H34 2.63(5) no .
C8 H15 2.5464 no .
C10 H8A 2.5817 no .
C10 H8B 2.5715 no .
C10 H8C 3.1513 no .
C10 H12 3.1744 no .
C10 H14 3.18(10) no .
C11 H15 3.1777 no .
C11 H14 3.58(10) no .
C12 H16A 3.1291 no .
C12 H16B 2.5478 no .
C12 H18 3.1243 no .
C12 H14 3.05(10) no .
C13 H11 3.2363 no .
C13 H15 3.2069 no .
C13 H18 2.7626 no .
C14 H12 3.1459 no .
C14 H16A 2.6980 no .
C14 H16B 3.2406 no .
C14 H18 3.4086 no .
C15 H8A 2.7570 no .
C15 H8B 2.7350 no .
C15 H11 3.1825 no .
C16 H12 2.6418 no .
C16 H18 2.6562 no .
C16 H22 2.6138 no .
C16 H14 2.48(9) no .
C17 H19 3.2385 no .
C17 H30B 3.3704 no .
C17 H14 2.88(9) no .
C18 H16A 3.2851 no .
C18 H16B 2.8333 no .
C18 H22 3.2189 no .
C18 H14 3.52(9) no .
C19 H27A 2.7179 no .
C19 H27B 2.7332 no .
C20 H18 3.2070 no .
C20 H22 3.2209 no .
C20 H23 2.5925 no .
C20 H26B 3.3846 no .
C20 H26C 2.8962 no .
C20 H27A 2.6311 no .
C20 H27B 2.6106 no .
C20 H27C 3.1789 no .
C21 H7 2.8511 no .
C21 H19 3.2684 no .
C21 H24 2.7761 no .
C21 H26B 3.1839 no .
C21 H26C 2.5434 no .
C21 H30B 3.0332 no .
C22 H7 2.9277 no .
C22 H16A 2.5180 no .
C22 H16B 3.0143 no .
C22 H18 3.2169 no .
C22 H23 3.2472 no .
C22 H24 2.9768 no .
C22 H26C 3.1585 no .
C22 H30B 2.7347 no .
C22 H14 3.48(9) no .
C23 H22 2.5945 no .
C23 H25A 2.7039 no .
C23 H25B 3.3366 no .
C23 H25C 2.6893 no .
C23 H26A 3.3203 no .
C23 H26B 2.6793 no .
C23 H26C 2.6463 no .
C23 H30B 3.3300 no .
C24 H7 2.6109 no .
C24 H22 3.0931 no .
C25 H7 3.0635 no .
C25 H23 2.6572 no .
C25 H26A 2.6891 no .
C25 H26B 2.7096 no .
C25 H26C 3.3293 no .
C26 H23 2.6930 no .
C26 H25A 2.7004 no .
C26 H25B 2.6867 no .
C26 H25C 3.3341 no .
C27 H19 2.4919 no .
C28 H7 2.7428 no .
C29 H7 2.7432 no .
C29 H30A 2.7210 no .
C29 H30B 2.7154 no .
C29 H30C 3.3350 no .
C29 H31A 2.6843 no .
C29 H31B 2.6376 no .
C29 H31C 3.3029 no .
C30 H7 3.1142 no .
C30 H29A 2.7776 no .
C30 H29B 3.3291 no .
C30 H29C 2.6682 no .
C30 H31A 3.2830 no .
C30 H31B 2.7279 no .
C30 H31C 2.5756 no .
C30 H14 3.41(10) no .
C31 H29A 2.6413 no .
C31 H29B 2.6818 no .
C31 H29C 3.3024 no .
C31 H30A 2.6829 no .
C31 H30B 3.2900 no .
C31 H30C 2.6111 no .
C32 H43 2.4789 no .
C33 H35A 3.3625 no .
C33 H35B 2.7424 no .
C33 H35C 2.6844 no .
C33 H40 2.7228 no .
C34 H9 2.6369 no .
C34 H46 3.0891 no .
C35 H9 3.0748 no .
C35 H33A 2.7076 no .
C35 H33B 2.7423 no .
C35 H33C 3.3531 no .
C35 H40 2.6313 no .
C36 H9 2.8028 no .
C36 H37A 2.6173 no .
C36 H37B 2.6416 no .
C36 H37C 3.2968 no .
C36 H39A 3.3667 no .
C36 H39B 2.7968 no .
C36 H39C 2.6978 no .
C37 H36A 2.6636 no .
C37 H36B 2.6222 no .
C37 H36C 3.2861 no .
C37 H39A 2.6821 no .
C37 H39B 2.6300 no .
C37 H39C 3.2877 no .
C38 H9 2.7712 no .
C39 H9 3.1082 no .
C39 H36A 2.7665 no .
C39 H36B 3.3627 no .
C39 H36C 2.7408 no .
C39 H37A 3.2907 no .
C39 H37B 2.6869 no .
C39 H37C 2.6167 no .
C39 H46 3.5943 no .
C39 H48 3.2908 no .
C40 H33A 3.3412 no .
C40 H33B 2.7215 no .
C40 H33C 2.7031 no .
C40 H35A 2.6654 no .
C40 H35B 2.6633 no .
C40 H35C 3.3029 no .
C40 H39C 3.4301 no .
C40 H46 2.6009 no .
C41 H9 2.8509 no .
C41 H33B 3.1860 no .
C41 H33C 2.5559 no .
C41 H39A 3.5592 no .
C41 H39C 3.1608 no .
C41 H43 3.2488 no .
C41 H34 2.69(5) no .
C42 H32A 2.6293 no .
C42 H32B 2.6398 no .
C42 H32C 3.1911 no .
C42 H33B 3.3266 no .
C42 H33C 2.8443 no .
C42 H40 2.5613 no .
C42 H44 3.2014 no .
C42 H46 3.2050 no .
C43 H32A 2.6688 no .
C43 H32B 2.7707 no .
C44 H46 3.1873 no .
C44 H47A 3.2851 no .
C44 H47B 2.8559 no .
C45 H39C 3.4375 no .
C45 H43 3.2541 no .
C45 H48 2.9904 no .
C46 H9 2.9163 no .
C46 H33C 3.2034 no .
C46 H39C 2.8078 no .
C46 H40 3.2529 no .
C46 H44 3.1843 no .
C46 H47A 2.5104 no .
C46 H47B 3.0189 no .
C46 H48 3.5416 no .
C46 H34 2.91(5) no .
C47 H44 2.6685 no .
C47 H46 2.6057 no .
C47 H48 2.6224 no .
C47 H50 2.6449 no .
C48 H44 3.4433 no .
C48 H47A 2.6948 no .
C48 H47B 3.2467 no .
C48 H50 3.1865 no .
C49 H44 2.7856 no .
C49 H51 3.1989 no .
C49 H53 3.21(7) no .
C50 H44 3.1614 no .
C50 H47A 3.1233 no .
C50 H47B 2.5207 no .
C50 H48 3.1880 no .
C51 H53 3.29(7) no .
C52 H48 3.1772 no .
C52 H50 3.1800 no .
C52 H56A 2.6142 no .
C52 H56B 2.5828 no .
C52 H56C 3.1609 no .
C53 H51 3.1562 no .
C53 H56A 2.7855 no .
C53 H56B 2.6773 no .
C56 H53 2.66(7) no .
H7 H22 2.4342 no .
H7 H23 2.7432 no .
H7 H24 2.4698 no .
H7 H25A 3.5930 no .
H7 H25C 2.5866 no .
H7 H29B 2.9861 no .
H7 H29C 2.1912 no .
H7 H30B 2.5921 no .
H8A H15 2.3685 no .
H8B H15 2.3035 no .
H8C H15 3.4983 no .
H9 H35A 2.5933 no .
H9 H35B 3.5849 no .
H9 H36B 3.1484 no .
H9 H36C 2.1995 no .
H9 H39A 3.5173 no .
H9 H39C 2.6017 no .
H9 H40 2.7577 no .
H9 H46 2.4094 no .
H9 H34 2.5116 no .
H11 H12 2.3010 no .
H12 H16A 3.3158 no .
H12 H16B 2.3326 no .
H12 H18 3.2288 no .
H15 H14 2.3676 no .
H16A H18 3.5658 no .
H16A H22 2.3014 no .
H16A H14 2.4849 no .
H16B H18 2.8308 no .
H16B H22 3.1334 no .
H16B H14 3.3876 no .
H18 H19 2.2943 no .
H19 H27A 2.2522 no .
H19 H27B 2.3200 no .
H19 H27C 3.4440 no .
H22 H23 3.5085 no .
H22 H24 2.6397 no .
H22 H26C 3.4702 no .
H22 H30B 2.6586 no .
H23 H24 2.8304 no .
H23 H25A 2.4863 no .
H23 H25B 3.5363 no .
H23 H25C 2.9215 no .
H23 H26A 3.5637 no .
H23 H26B 2.5241 no .
H23 H26C 2.9730 no .
H24 H25A 2.8127 no .
H24 H25B 2.3201 no .
H24 H25C 2.3207 no .
H24 H26A 2.3459 no .
H24 H26B 2.8317 no .
H24 H26C 2.3412 no .
H25A H26A 2.9712 no .
H25A H26B 2.5487 no .
H25A H26C 3.5722 no .
H25B H26A 2.5119 no .
H25B H26B 2.9817 no .
H25B H26C 3.5520 no .
H25C H26A 3.5602 no .
H25C H26B 3.5820 no .
H29A H30A 2.6343 no .
H29A H30B 3.0872 no .
H29A H31A 2.9447 no .
H29A H31B 2.4410 no .
H29A H31C 3.5079 no .
H29B H30B 3.5462 no .
H29B H31A 2.5346 no .
H29B H31B 2.9356 no .
H29B H31C 3.5606 no .
H29C H30A 2.9290 no .
H29C H30B 2.5103 no .
H29C H30C 3.5460 no .
H29C H31A 3.5605 no .
H29C H31B 3.5063 no .
H30A H31A 3.5770 no .
H30A H31B 2.5989 no .
H30A H31C 2.8676 no .
H30A H14 3.1320 no .
H30B H31B 3.5989 no .
H30B H31C 3.4516 no .
H30B H14 2.9321 no .
H30C H31A 3.4493 no .
H30C H31B 2.9885 no .
H30C H31C 2.3580 no .
H32A H43 2.1878 no .
H32B H43 2.3633 no .
H32C H43 3.4282 no .
H33A H35A 3.5714 no .
H33A H35B 3.0123 no .
H33A H35C 2.5035 no .
H33A H40 3.5826 no .
H33A H34 2.3584 no .
H33B H35B 2.6029 no .
H33B H35C 2.9787 no .
H33B H40 2.5659 no .
H33B H34 2.8484 no .
H33C H35C 3.5505 no .
H33C H40 3.0202 no .
H33C H46 3.5444 no .
H33C H34 2.3364 no .
H35A H40 2.9165 no .
H35A H34 2.3539 no .
H35B H40 2.4486 no .
H35B H34 2.8475 no .
H35C H40 3.5040 no .
H35C H34 2.3641 no .
H36A H37A 2.9230 no .
H36A H37B 2.4873 no .
H36A H37C 3.5447 no .
H36A H39B 2.6695 no .
H36A H39C 2.9807 no .
H36B H37A 2.4168 no .
H36B H37B 2.8970 no .
H36B H37C 3.5020 no .
H36B H39C 3.5659 no .
H36C H37A 3.4838 no .
H36C H37B 3.5223 no .
H36C H39A 3.5819 no .
H36C H39B 3.0908 no .
H36C H39C 2.5354 no .
H37A H39A 3.5288 no .
H37A H39B 3.5244 no .
H37B H39A 3.0259 no .
H37B H39B 2.4957 no .
H37B H39C 3.5339 no .
H37C H39A 2.4764 no .
H37C H39B 2.8430 no .
H37C H39C 3.5076 no .
H39A H48 3.5308 no .
H39B H48 3.0327 no .
H39C H46 2.6764 no .
H39C H47A 3.5920 no .
H39C H48 2.8200 no .
H40 H46 3.5114 no .
H40 H34 2.8228 no .
H43 H44 2.3018 no .
H44 H47A 3.5700 no .
H44 H47B 2.8621 no .
H44 H50 3.2848 no .
H46 H47A 2.2848 no .
H46 H47B 3.1366 no .
H46 H34 2.6084 no .
H47A H48 2.6180 no .
H47A H50 3.3229 no .
H47B H48 3.5341 no .
H47B H50 2.3196 no .
H48 H53 2.1968 no .
H50 H51 2.2641 no .
H56A H53 2.5090 no .
H56B H53 2.3621 no .
S54 H7 3.5663 no 2_646
S54 H16A 3.1164 no 1_545
S54 H16B 3.2806 no 1_545
S55 H9 3.5327 no 2_557
S55 H36C 3.5570 no 2_557
S55 H47A 3.1288 no 1_565
S55 H47B 3.2536 no 1_565
O1 H9 2.0958 no 2_557
O1 H35A 3.4410 no 2_557
O1 H36C 2.6318 no 2_557
O1 H46 2.7105 no 2_557
O1 H47A 3.2026 no 1_565
O1 H34 2.82(5) no 2_557
O2 H18 2.8412 no 1_445
O2 H27C 3.5542 no 1_455
O2 H33B 2.7399 no 1_445
O2 H35B 3.3116 no 1_445
O3 H47B 3.5994 no 1_565
O3 H50 3.1245 no 1_565
O3 H56C 2.9671 no 1_665
O4 H7 2.1289 no 2_646
O4 H16A 3.2417 no 1_545
O4 H22 2.7495 no 2_646
O4 H24 2.7604 no 2_646
O4 H25C 3.4541 no 2_646
O4 H29C 2.6689 no 2_646
O5 H25A 3.2896 no 1_465
O5 H26B 2.7618 no 1_465
O5 H32C 3.4616 no .
O5 H44 2.8345 no 1_565
O6 H8C 3.0009 no 1_645
O6 H12 3.1180 no 1_545
O6 H16B 3.5716 no 1_545
C8 H16B 3.0135 no 1_455
C8 H23 3.4490 no 1_465
C8 H25A 3.4827 no 1_465
C8 H26B 3.5451 no 1_465
C8 H27C 3.4838 no 1_465
C10 H25A 3.4027 no 1_465
C10 H26B 3.3437 no 1_465
C10 H32A 3.5757 no .
C10 H32C 2.9378 no .
C11 H26B 3.3887 no 1_465
C11 H32C 3.2169 no .
C11 H43 3.5868 no 1_565
C11 H44 3.5255 no 1_565
C12 H30C 3.3992 no 1_565
C12 H31C 3.4746 no 1_565
C12 H32C 3.5040 no .
C13 H31C 3.2177 no 1_565
C13 H32C 3.5546 no .
C14 H31C 3.2955 no 1_565
C14 H32B 3.5833 no .
C14 H32C 3.2935 no .
C15 H29A 3.0428 no 2_556
C15 H32A 3.3593 no .
C15 H32B 3.5637 no .
C15 H32C 2.9798 no .
C16 H8B 3.4126 no 1_655
C16 H8C 3.2722 no 1_655
C17 H8A 3.4693 no 1_655
C17 H8B 3.4804 no 1_655
C17 H8C 3.3506 no 1_655
C18 H8C 3.5577 no 1_655
C18 H32B 3.3755 no .
C18 H51 3.1153 no 1_665
C19 H32B 3.4903 no .
C19 H51 3.0267 no 1_665
C22 H29B 3.4434 no 2_656
C24 H31A 3.0625 no 2_656
C25 H29A 3.3833 no 2_646
C25 H29C 3.2100 no 2_646
C25 H30A 3.4853 no 1_655
C25 H31A 3.0470 no 2_656
C25 H31B 3.3187 no 1_655
C26 H15 3.4205 no 1_655
C26 H32A 3.3553 no 1_655
C26 H43 3.1584 no 1_655
C27 H8C 3.2714 no 1_645
C27 H12 3.4024 no 1_545
C27 H44 3.4200 no 1_655
C27 H56A 3.5788 no 1_655
C27 H53 3.58(7) no 1_655
C29 H8B 3.2228 no 2_546
C29 H15 3.2323 no 2_546
C29 H24 3.4343 no 2_646
C29 H25A 3.1439 no 2_656
C29 H25C 3.5208 no 2_656
C30 H25B 3.1722 no 1_455
C30 H26A 3.5800 no 1_455
C31 H24 3.1916 no 2_646
C31 H25B 3.1385 no 1_455
C31 H25B 3.5336 no 2_646
C31 H30A 3.4021 no 2_546
C32 H8A 3.5260 no .
C32 H18 3.5242 no .
C32 H26C 3.5937 no 1_455
C32 H50 3.4795 no 1_565
C32 H56C 3.2459 no 1_665
C33 H19 3.2026 no .
C33 H27A 3.4728 no .
C33 H53 3.28(7) no 1_655
C34 H36B 3.5590 no 2_547
C34 H37A 3.0207 no 2_547
C35 H36A 3.2923 no 2_557
C35 H36C 3.2868 no 2_557
C35 H37A 3.0502 no 2_547
C35 H37B 3.1828 no 1_655
C35 H39B 3.3934 no 1_655
C36 H35A 3.5480 no 2_547
C36 H35B 3.1106 no 2_547
C36 H46 3.5912 no 2_557
C36 H56B 3.1903 no 2_457
C36 H53 3.33(7) no 2_457
C36 H34 3.40(6) no 2_557
C37 H35C 3.0735 no 1_455
C37 H35C 3.5642 no 2_557
C37 H39B 3.5290 no 2_457
C37 H34 3.17(5) no 2_557
C39 H33A 3.4959 no 1_455
C39 H35C 3.1726 no 1_455
C43 H11 3.0438 no 1_545
C43 H26B 3.5724 no 1_455
C43 H27B 3.5133 no 1_455
C44 H11 3.1834 no 1_545
C44 H27B 3.3516 no 1_455
C44 H27C 3.5226 no 1_455
C44 H56C 3.5611 no 1_655
C45 H56A 3.4910 no 1_655
C45 H56B 3.4296 no 1_655
C45 H56C 3.3521 no 1_655
C46 H36B 3.3808 no 2_547
C46 H56B 3.5987 no 1_655
C47 H56B 3.4456 no 1_655
C47 H56C 3.3035 no 1_655
C48 H27B 3.5428 no 1_455
C48 H27C 3.2488 no 1_455
C48 H37C 3.2767 no 1_545
C49 H27C 3.4685 no 1_455
C49 H37C 3.2256 no 1_545
C50 H27C 3.4527 no 1_455
C50 H37C 3.4905 no 1_545
C50 H39A 3.3480 no 1_545
C51 H18 3.4334 no 1_445
C51 H19 3.5933 no 1_445
C51 H27C 3.1951 no 1_455
C51 H33B 3.4426 no 1_445
C52 H18 3.5504 no 1_445
C52 H27A 3.5189 no 1_455
C52 H27C 2.9610 no 1_455
C52 H33B 3.3690 no 1_445
C52 H35B 3.5031 no 1_445
C53 H27A 3.3157 no 1_455
C53 H27B 3.5412 no 1_455
C53 H27C 2.9856 no 1_455
C53 H36A 3.1853 no 2_447
C56 H32C 3.4501 no 1_445
C56 H33B 3.5531 no 1_445
C56 H35B 3.5107 no 1_445
C56 H40 3.4971 no 1_445
C56 H47B 3.0682 no 1_455
H7 S54 3.5739 no 2_656
H7 O4 2.1334 no 2_656
H8A C17 3.4693 no 1_455
H8A C32 3.5260 no .
H8A H16B 3.4113 no 1_455
H8A H26C 2.9682 no 1_455
H8A H32A 2.8088 no .
H8A H32C 3.3807 no .
H8B C16 3.4126 no 1_455
H8B C17 3.4804 no 1_455
H8B C29 3.2207 no 2_556
H8B H16A 3.5608 no 1_455
H8B H16B 2.7642 no 1_455
H8B H23 3.1309 no 1_465
H8B H25A 2.8688 no 1_465
H8B H26B 3.5984 no 1_465
H8B H29A 3.0023 no 2_556
H8B H29B 2.8492 no 2_556
H8B H29C 3.2880 no 2_556
H8C O6 3.0009 no 1_465
H8C C16 3.2722 no 1_455
H8C C17 3.3506 no 1_455
H8C C18 3.5577 no 1_455
H8C C27 3.2714 no 1_465
H8C H16B 2.4731 no 1_455
H8C H18 3.5380 no 1_455
H8C H23 3.1293 no 1_465
H8C H26B 3.5609 no 1_465
H8C H27C 2.6526 no 1_465
H8C H44 3.5180 no 1_565
H9 S55 3.5342 no 2_547
H9 O1 2.0965 no 2_547
H11 C43 3.0438 no 1_565
H11 C44 3.1834 no 1_565
H11 H26A 3.5000 no 1_465
H11 H26B 3.0038 no 1_465
H11 H43 2.7003 no 1_565
H11 H44 2.9404 no 1_565
H11 H56A 3.4517 no 1_665
H12 O6 3.1180 no 1_565
H12 C27 3.4024 no 1_565
H12 H27A 3.0207 no 1_565
H12 H27C 3.5039 no 1_565
H12 H30C 3.3025 no 1_565
H12 H56A 3.5547 no 1_665
H15 C26 3.4205 no 1_455
H15 C29 3.2327 no 2_556
H15 H24 3.4867 no 1_455
H15 H26A 3.0001 no 1_455
H15 H26C 3.0522 no 1_455
H15 H29A 2.6230 no 2_556
H15 H29B 2.9729 no 2_556
H15 H32A 3.2742 no .
H15 H32C 3.3373 no .
H16A S54 3.1164 no 1_565
H16A O4 3.2417 no 1_565
H16A H8B 3.5608 no 1_655
H16A H25C 3.5302 no 2_656
H16A H29B 3.5968 no 2_656
H16A H31C 3.3893 no 1_565
H16B S54 3.2806 no 1_565
H16B O6 3.5716 no 1_565
H16B C8 3.0135 no 1_655
H16B H8A 3.4113 no 1_655
H16B H8B 2.7642 no 1_655
H16B H8C 2.4731 no 1_655
H16B H23 3.1055 no 1_565
H18 O2 2.8412 no 1_665
H18 C32 3.5242 no .
H18 C51 3.4334 no 1_665
H18 C52 3.5504 no 1_665
H18 H8C 3.5380 no 1_655
H18 H32B 3.1783 no .
H18 H32C 3.0666 no .
H18 H51 2.8392 no 1_665
H19 C33 3.2026 no .
H19 C51 3.5933 no 1_665
H19 H32B 3.3705 no .
H19 H33A 3.2812 no .
H19 H33B 2.7555 no .
H19 H33C 3.0573 no .
H19 H51 2.7024 no 1_665
H22 O4 2.7483 no 2_656
H22 H29B 2.7567 no 2_656
H23 C8 3.4490 no 1_645
H23 H8B 3.1309 no 1_645
H23 H8C 3.1293 no 1_645
H23 H16B 3.1055 no 1_545
H24 O4 2.7608 no 2_656
H24 C29 3.4387 no 2_656
H24 C31 3.1970 no 2_656
H24 H15 3.4867 no 1_655
H24 H29B 2.6442 no 2_656
H24 H31A 2.3157 no 2_656
H24 H31B 3.5073 no 2_656
H25A O5 3.2896 no 1_645
H25A C8 3.4827 no 1_645
H25A C10 3.4027 no 1_645
H25A C29 3.1416 no 2_646
H25A H8B 2.8688 no 1_645
H25A H29A 2.7052 no 2_646
H25A H29C 2.7382 no 2_646
H25A H31B 3.4963 no 1_655
H25A H31C 3.4661 no 1_655
H25B C30 3.1722 no 1_655
H25B C31 3.1385 no 1_655
H25B C31 3.5382 no 2_656
H25B H30A 2.5477 no 1_655
H25B H30C 3.0763 no 1_655
H25B H31A 2.7120 no 2_656
H25B H31B 2.5822 no 1_655
H25B H31C 2.9544 no 1_655
H25C O4 3.4516 no 2_656
H25C C29 3.5199 no 2_646
H25C H16A 3.5319 no 2_646
H25C H29A 3.3614 no 2_646
H25C H29C 2.8153 no 2_646
H25C H31A 2.9451 no 2_656
H25C H31B 3.4331 no 1_655
H26A C30 3.5800 no 1_655
H26A H11 3.5000 no 1_645
H26A H15 3.0001 no 1_655
H26A H30A 3.1327 no 1_655
H26A H30C 3.1574 no 1_655
H26A H32A 3.2207 no 1_655
H26A H32B 3.2457 no 1_655
H26A H43 3.2491 no 1_655
H26B O5 2.7618 no 1_645
H26B C8 3.5451 no 1_645
H26B C10 3.3437 no 1_645
H26B C11 3.3887 no 1_645
H26B C43 3.5724 no 1_655
H26B H8B 3.5984 no 1_645
H26B H8C 3.5609 no 1_645
H26B H11 3.0038 no 1_645
H26B H32A 3.5370 no 1_655
H26B H43 2.7070 no 1_655
H26C C32 3.5937 no 1_655
H26C H8A 2.9682 no 1_655
H26C H15 3.0522 no 1_655
H26C H32A 2.8058 no 1_655
H26C H32B 3.5596 no 1_655
H26C H43 3.0120 no 1_655
H27A C33 3.4728 no .
H27A C52 3.5189 no 1_655
H27A C53 3.3157 no 1_655
H27A H12 3.0207 no 1_545
H27A H33A 3.3405 no .
H27A H33C 2.9105 no .
H27A H56A 2.8203 no 1_655
H27A H53 3.2324 no 1_655
H27B C43 3.5133 no 1_655
H27B C44 3.3516 no 1_655
H27B C48 3.5428 no 1_655
H27B C53 3.5412 no 1_655
H27B H33A 3.2691 no .
H27B H33C 3.5609 no .
H27B H43 3.4424 no 1_655
H27B H44 3.1344 no 1_655
H27B H53 3.5774 no 1_655
H27C O2 3.5542 no 1_655
H27C C8 3.4838 no 1_645
H27C C44 3.5226 no 1_655
H27C C48 3.2488 no 1_655
H27C C49 3.4685 no 1_655
H27C C50 3.4527 no 1_655
H27C C51 3.1951 no 1_655
H27C C52 2.9610 no 1_655
H27C C53 2.9856 no 1_655
H27C H8C 2.6526 no 1_645
H27C H12 3.5039 no 1_545
H27C H44 2.9282 no 1_655
H27C H56A 3.4906 no 1_655
H27C H53 3.3675 no 1_655
H29A C15 3.0425 no 2_546
H29A C25 3.3864 no 2_656
H29A H8B 3.0036 no 2_546
H29A H15 2.6217 no 2_546
H29A H25A 2.7092 no 2_656
H29A H25C 3.3639 no 2_656
H29A H31C 3.4305 no 2_556
H29B C22 3.4370 no 2_646
H29B C24 3.5995 no 2_646
H29B H8B 2.8524 no 2_546
H29B H15 2.9729 no 2_546
H29B H16A 3.5998 no 2_646
H29B H22 2.7514 no 2_646
H29B H24 2.6427 no 2_646
H29C O4 2.6726 no 2_656
H29C C25 3.2097 no 2_656
H29C H8B 3.2876 no 2_546
H29C H25A 2.7389 no 2_656
H29C H25C 2.8145 no 2_656
H30A C25 3.4853 no 1_455
H30A C31 3.4003 no 2_556
H30A H25B 2.5477 no 1_455
H30A H26A 3.1327 no 1_455
H30A H31A 3.1625 no 2_556
H30A H31B 2.9216 no 2_556
H30C C12 3.3992 no 1_545
H30C H12 3.3025 no 1_545
H30C H25B 3.0763 no 1_455
H30C H26A 3.1574 no 1_455
H31A C24 3.0570 no 2_646
H31A C25 3.0418 no 2_646
H31A H24 2.3129 no 2_646
H31A H25B 2.7101 no 2_646
H31A H25C 2.9399 no 2_646
H31A H30A 3.1649 no 2_546
H31B C25 3.3187 no 1_455
H31B H24 3.5004 no 2_646
H31B H25A 3.4963 no 1_455
H31B H25B 2.5822 no 1_455
H31B H25C 3.4331 no 1_455
H31B H30A 2.9228 no 2_546
H31B H14 3.3551 no 2_546
H31C C12 3.4746 no 1_545
H31C C13 3.2177 no 1_545
H31C C14 3.2955 no 1_545
H31C H16A 3.3893 no 1_545
H31C H25A 3.4661 no 1_455
H31C H25B 2.9544 no 1_455
H31C H29A 3.4360 no 2_546
H31C H14 3.4752 no 1_545
H32A C10 3.5757 no .
H32A C15 3.3593 no .
H32A C26 3.3553 no 1_455
H32A H8A 2.8088 no .
H32A H15 3.2742 no .
H32A H26A 3.2207 no 1_455
H32A H26B 3.5370 no 1_455
H32A H26C 2.8058 no 1_455
H32A H50 3.1587 no 1_565
H32B C14 3.5833 no .
H32B C15 3.5637 no .
H32B C18 3.3755 no .
H32B C19 3.4903 no .
H32B H18 3.1783 no .
H32B H19 3.3705 no .
H32B H26A 3.2457 no 1_455
H32B H26C 3.5596 no 1_455
H32C O5 3.4616 no .
H32C C10 2.9378 no .
H32C C11 3.2169 no .
H32C C12 3.5040 no .
H32C C13 3.5546 no .
H32C C14 3.2935 no .
H32C C15 2.9798 no .
H32C C56 3.4501 no 1_665
H32C H8A 3.3807 no .
H32C H15 3.3373 no .
H32C H18 3.0666 no .
H32C H50 3.5493 no 1_565
H32C H56C 2.6340 no 1_665
H33A C39 3.4959 no 1_655
H33A H19 3.2812 no .
H33A H27A 3.3405 no .
H33A H27B 3.2691 no .
H33A H39A 3.1710 no 1_655
H33A H39B 2.9561 no 1_655
H33A H48 3.4363 no 1_655
H33A H51 3.5428 no 1_665
H33A H53 2.8442 no 1_655
H33B O2 2.7399 no 1_665
H33B C51 3.4426 no 1_665
H33B C52 3.3690 no 1_665
H33B C56 3.5531 no 1_665
H33B H19 2.7555 no .
H33B H51 3.0579 no 1_665
H33B H56C 3.5154 no 1_665
H33C H19 3.0573 no .
H33C H27A 2.9105 no .
H33C H27B 3.5609 no .
H33C H56A 3.0099 no 1_655
H33C H53 2.9252 no 1_655
H35A O1 3.4483 no 2_547
H35A C36 3.5480 no 2_557
H35A H36A 3.2856 no 2_557
H35A H36C 2.9292 no 2_557
H35A H37A 2.9431 no 2_547
H35A H37B 3.3183 no 1_655
H35A H47A 3.5207 no 2_557
H35B O2 3.3116 no 1_665
H35B C36 3.1058 no 2_557
H35B C52 3.5031 no 1_665
H35B C56 3.5107 no 1_665
H35B H36A 2.6100 no 2_557
H35B H36B 3.5763 no 2_557
H35B H36C 2.7674 no 2_557
H35B H37B 3.3734 no 1_655
H35B H37C 3.5038 no 1_655
H35B H56B 2.9411 no 1_665
H35C C37 3.0735 no 1_655
H35C C37 3.5689 no 2_547
H35C C39 3.1726 no 1_655
H35C H36A 3.5271 no 2_557
H35C H37A 2.7477 no 2_547
H35C H37B 2.4344 no 1_655
H35C H37C 2.9803 no 1_655
H35C H39A 3.2150 no 1_655
H35C H39B 2.4602 no 1_655
H36A C35 3.2925 no 2_547
H36A C53 3.1836 no 2_457
H36A H35A 3.2818 no 2_547
H36A H35B 2.6112 no 2_547
H36A H35C 3.5301 no 2_547
H36A H37B 3.5715 no 2_447
H36A H37C 3.4308 no 2_447
H36A H56B 2.9929 no 2_457
H36A H53 2.8089 no 2_457
H36B C34 3.5554 no 2_557
H36B C46 3.3821 no 2_557
H36B H35B 3.5810 no 2_547
H36B H46 2.7407 no 2_557
H36B H47A 3.5719 no 2_557
H36B H56B 2.7814 no 2_457
H36B H53 2.9621 no 2_457
H36B H34 2.5746 no 2_557
H36C S55 3.5521 no 2_547
H36C O1 2.6269 no 2_547
H36C C35 3.2930 no 2_547
H36C H35A 2.9320 no 2_547
H36C H35B 2.7735 no 2_547
H36C H56B 3.2824 no 2_457
H37A C34 3.0194 no 2_557
H37A C35 3.0482 no 2_557
H37A H35A 2.9448 no 2_557
H37A H35C 2.7432 no 2_557
H37A H39B 3.2047 no 2_457
H37A H34 2.2663 no 2_557
H37B C35 3.1828 no 1_455
H37B H35A 3.3183 no 1_455
H37B H35B 3.3734 no 1_455
H37B H35C 2.4344 no 1_455
H37B H36A 3.5674 no 2_457
H37B H39B 3.1184 no 2_457
H37B H48 3.4131 no 2_457
H37B H34 3.5539 no 2_557
H37C C48 3.2767 no 1_565
H37C C49 3.2256 no 1_565
H37C C50 3.4905 no 1_565
H37C H35B 3.5038 no 1_455
H37C H35C 2.9803 no 1_455
H37C H36A 3.4250 no 2_457
H37C H47A 3.4070 no 1_565
H37C H48 3.5665 no 1_565
H39A C50 3.3480 no 1_565
H39A H33A 3.1710 no 1_455
H39A H35C 3.2150 no 1_455
H39A H50 3.2233 no 1_565
H39B C35 3.3934 no 1_455
H39B C37 3.5366 no 2_447
H39B H33A 2.9561 no 1_455
H39B H35C 2.4602 no 1_455
H39B H37A 3.2102 no 2_447
H39B H37B 3.1256 no 2_447
H40 C56 3.4971 no 1_665
H40 H47B 3.0687 no 1_565
H40 H56B 3.2535 no 1_665
H40 H56C 3.1082 no 1_665
H43 C11 3.5868 no 1_545
H43 C26 3.1584 no 1_455
H43 H11 2.7003 no 1_545
H43 H26A 3.2491 no 1_455
H43 H26B 2.7070 no 1_455
H43 H26C 3.0120 no 1_455
H43 H27B 3.4424 no 1_455
H44 O5 2.8345 no 1_545
H44 C11 3.5255 no 1_545
H44 C27 3.4200 no 1_455
H44 H8C 3.5180 no 1_545
H44 H11 2.9404 no 1_545
H44 H27B 3.1344 no 1_455
H44 H27C 2.9282 no 1_455
H44 H56C 3.5545 no 1_655
H46 O1 2.7100 no 2_547
H46 C36 3.5888 no 2_547
H46 H36B 2.7384 no 2_547
H47A S55 3.1288 no 1_545
H47A O1 3.2026 no 1_545
H47A H35A 3.5178 no 2_547
H47A H36B 3.5736 no 2_547
H47A H37C 3.4070 no 1_545
H47B S55 3.2536 no 1_545
H47B O3 3.5994 no 1_545
H47B C56 3.0682 no 1_655
H47B H40 3.0687 no 1_545
H47B H56A 3.4839 no 1_655
H47B H56B 2.8195 no 1_655
H47B H56C 2.5135 no 1_655
H48 H33A 3.4363 no 1_455
H48 H37B 3.4115 no 2_447
H48 H37C 3.5665 no 1_545
H50 O3 3.1245 no 1_545
H50 C32 3.4795 no 1_545
H50 H32A 3.1587 no 1_545
H50 H32C 3.5493 no 1_545
H50 H39A 3.2233 no 1_545
H51 C18 3.1153 no 1_445
H51 C19 3.0267 no 1_445
H51 H18 2.8392 no 1_445
H51 H19 2.7024 no 1_445
H51 H33A 3.5428 no 1_445
H51 H33B 3.0579 no 1_445
H56A C27 3.5788 no 1_455
H56A C45 3.4910 no 1_455
H56A H11 3.4517 no 1_445
H56A H12 3.5547 no 1_445
H56A H27A 2.8203 no 1_455
H56A H27C 3.4906 no 1_455
H56A H33C 3.0099 no 1_455
H56A H47B 3.4839 no 1_455
H56B C36 3.1891 no 2_447
H56B C45 3.4296 no 1_455
H56B C46 3.5987 no 1_455
H56B C47 3.4456 no 1_455
H56B H35B 2.9411 no 1_445
H56B H36A 2.9927 no 2_447
H56B H36B 2.7783 no 2_447
H56B H36C 3.2830 no 2_447
H56B H40 3.2535 no 1_445
H56B H47B 2.8195 no 1_455
H56C O3 2.9671 no 1_445
H56C C32 3.2459 no 1_445
H56C C44 3.5611 no 1_455
H56C C45 3.3521 no 1_455
H56C C47 3.3035 no 1_455
H56C H32C 2.6340 no 1_445
H56C H33B 3.5154 no 1_445
H56C H40 3.1082 no 1_445
H56C H44 3.5545 no 1_455
H56C H47B 2.5135 no 1_455
H53 C27 3.58(7) no 1_455
H53 C33 3.28(7) no 1_455
H53 C36 3.33(7) no 2_447
H53 H27A 3.2324 no 1_455
H53 H27B 3.5774 no 1_455
H53 H27C 3.3675 no 1_455
H53 H33A 2.8442 no 1_455
H53 H33C 2.9252 no 1_455
H53 H36A 2.8129 no 2_447
H53 H36B 2.9624 no 2_447
H53 H34 3.38(9) no 1_455
H14 H31B 3.3548 no 2_556
H14 H31C 3.4752 no 1_565
H34 O1 2.82(5) no 2_547
H34 C36 3.41(6) no 2_547
H34 C37 3.18(5) no 2_547
H34 H36B 2.5771 no 2_547
H34 H37A 2.2667 no 2_547
H34 H37B 3.5527 no 2_547
H34 H53 3.38(9) no 1_655

loop_
_geom_hbond_atom_site_label_D
_geom_hbond_atom_site_label_H
_geom_hbond_atom_site_label_A
_geom_hbond_site_symmetry_A
_geom_hbond_distance_DA
_geom_hbond_distance_DH
_geom_hbond_distance_HA
_geom_hbond_angle_DHA
_geom_hbond_publ_flag
N7 H7 S54 . 1.600(5) 0.860 2.162 39.9 no
N7 H7 O4 2_656 2.964(8) 0.860 2.133 162.2 no
N9 H9 S55 . 1.600(5) 0.860 2.160 40.0 no
N9 H9 O1 2_547 2.931(8) 0.860 2.096 163.3 no

loop_
_geom_torsion_atom_site_label_1
_geom_torsion_atom_site_label_2
_geom_torsion_atom_site_label_3
_geom_torsion_atom_site_label_4
_geom_torsion
_geom_torsion_publ_flag
O4 S54 N7 C23 -116.7(4) no
O4 S54 C28 C29 -49.8(4) no
O4 S54 C28 C30 -174.4(3) no
O4 S54 C28 C31 68.4(4) no
N7 S54 C28 C29 63.9(4) no
N7 S54 C28 C30 -60.7(4) no
N7 S54 C28 C31 -177.9(4) no
C28 S54 N7 C23 134.3(4) no
O1 S55 N9 C40 -115.6(4) no
O1 S55 C38 C36 -51.4(4) no
O1 S55 C38 C37 66.3(4) no
O1 S55 C38 C39 -175.2(3) no
N9 S55 C38 C36 63.9(4) no
N9 S55 C38 C37 -178.3(4) no
N9 S55 C38 C39 -59.9(4) no
C38 S55 N9 C40 135.3(4) no
C56 O2 C52 C51 -174.7(7) no
C56 O2 C52 C53 4.4(11) no
C32 O3 C42 C41 174.3(6) no
C32 O3 C42 C43 -6.9(9) no
C8 O5 C10 C11 -176.9(7) no
C8 O5 C10 C15 0.3(11) no
C27 O6 C20 C19 -4.7(8) no
C27 O6 C20 C21 175.6(5) no
S54 N7 C23 C21 -101.2(5) no
S54 N7 C23 C24 131.8(4) no
S55 N9 C40 C34 132.3(4) no
S55 N9 C40 C41 -102.6(5) no
O5 C10 C11 C12 177.0(6) no
O5 C10 C15 C14 -176.2(6) no
C11 C10 C15 C14 0.9(11) no
C15 C10 C11 C12 -0.3(11) no
C10 C11 C12 C13 -0.7(12) no
C11 C12 C13 C14 1.2(11) no
C11 C12 C13 C16 -177.4(7) no
C12 C13 C14 C15 -0.6(11) no
C12 C13 C16 C17 114.9(7) no
C14 C13 C16 C17 -63.6(9) no
C16 C13 C14 C15 178.0(6) no
C13 C14 C15 C10 -0.4(11) no
C13 C16 C17 C18 -47.6(8) no
C13 C16 C17 C22 132.5(6) no
C16 C17 C18 C19 177.7(5) no
C16 C17 C22 C21 -177.7(5) no
C18 C17 C22 C21 2.4(8) no
C22 C17 C18 C19 -2.4(9) no
C17 C18 C19 C20 1.5(9) no
C18 C19 C20 O6 179.7(5) no
C18 C19 C20 C21 -0.6(9) no
O6 C20 C21 C22 -179.7(4) no
O6 C20 C21 C23 -0.7(7) no
C19 C20 C21 C22 0.6(8) no
C19 C20 C21 C23 179.6(5) no
C20 C21 C22 C17 -1.5(7) no
C20 C21 C23 N7 131.0(5) no
C20 C21 C23 C24 -105.4(6) no
C22 C21 C23 N7 -50.0(6) no
C22 C21 C23 C24 73.6(6) no
C23 C21 C22 C17 179.5(4) no
N7 C23 C24 C25 -58.5(6) no
N7 C23 C24 C26 177.9(4) no
C21 C23 C24 C25 175.8(4) no
C21 C23 C24 C26 52.2(6) no
C33 C34 C40 N9 177.6(5) no
C33 C34 C40 C41 52.4(6) no
C35 C34 C40 N9 -58.4(6) no
C35 C34 C40 C41 176.4(5) no
N9 C40 C41 C42 131.7(5) no
N9 C40 C41 C46 -47.7(6) no
C34 C40 C41 C42 -104.3(6) no
C34 C40 C41 C46 76.3(6) no
C40 C41 C42 O3 -0.4(8) no
C40 C41 C42 C43 -179.2(4) no
C40 C41 C46 C45 178.9(4) no
C42 C41 C46 C45 -0.5(8) no
C46 C41 C42 O3 179.0(5) no
C46 C41 C42 C43 0.2(8) no
O3 C42 C43 C44 -178.4(5) no
C41 C42 C43 C44 0.3(9) no
C42 C43 C44 C45 -0.6(10) no
C43 C44 C45 C46 0.3(9) no
C43 C44 C45 C47 178.3(6) no
C44 C45 C46 C41 0.3(8) no
C44 C45 C47 C49 -46.8(8) no
C46 C45 C47 C49 131.2(6) no
C47 C45 C46 C41 -177.8(5) no
C45 C47 C49 C48 -65.1(9) no
C45 C47 C49 C50 114.3(7) no
C49 C48 C53 C52 0.8(10) no
C53 C48 C49 C47 177.4(6) no
C53 C48 C49 C50 -2.0(10) no
C47 C49 C50 C51 -177.1(6) no
C48 C49 C50 C51 2.3(10) no
C49 C50 C51 C52 -1.5(12) no
C50 C51 C52 O2 179.5(7) no
C50 C51 C52 C53 0.3(12) no
O2 C52 C53 C48 -179.1(6) no
C51 C52 C53 C48 0.0(11) no
